data_7706464
loop_
_publ_author_name
'Schmer, Alexander'
'Bauza, Antonio'
'Schnakenburg, Gregor'
'Frontera, Antonio'
'Streubel, Rainer'

_publ_section_title
;
 Molecular 1,1'-bifunctional mixed-valence P-P compounds, enabled through
 metal complexation.
;
_journal_issue 6
_journal_name_full 'Dalton transactions (Cambridge, England : 2003)'
_journal_page_first 2131
_journal_page_last 2137
_journal_paper_doi 10.1039/d0dt04070c
_journal_volume 50
_journal_year 2021
_chemical_formula_moiety 'C46 H59 Li O15 P2 W2, C4 H10 O'
_chemical_formula_sum 'C50 H69 Li O16 P2 W2'
_chemical_formula_weight 1362.63
_chemical_name_systematic AS-418-2
_space_group_crystal_system triclinic
_space_group_IT_number 2
_space_group_name_Hall '-P 1'
_space_group_name_H-M_alt 'P -1'
_atom_sites_solution_hydrogens mixed
_audit_creation_date 2020-01-10
_audit_creation_method
;
Olex2 1.2
(compiled 2018.04.18 svn.r3501 for OlexSys, GUI svn.r5488)
;
_audit_update_record
;
2020-08-05 deposited with the CCDC.	2021-01-19 downloaded from the CCDC.
;
_cell_angle_alpha 100.106(3)
_cell_angle_beta 98.870(4)
_cell_angle_gamma 99.627(3)
_cell_formula_units_Z 4
_cell_length_a 12.8111(6)
_cell_length_b 20.0384(6)
_cell_length_c 22.5678(7)
_cell_measurement_reflns_used 9888
_cell_measurement_temperature 100
_cell_measurement_theta_max 30.32
_cell_measurement_theta_min 2.45
_cell_volume 5521.8(4)
_computing_cell_refinement 'SAINT V8.38A (?, 2016)'
_computing_data_reduction 'SAINT V8.38A (?, 2016)'
_computing_molecular_graphics 'Olex2 (Dolomanov et al., 2009)'
_computing_publication_material 'Olex2 (Dolomanov et al., 2009)'
_computing_structure_refinement 'ShelXL (Sheldrick, 2015)'
_diffrn_ambient_temperature 100
_diffrn_measured_fraction_theta_full 1.000
_diffrn_measured_fraction_theta_max 1.000
_diffrn_measurement_device_type 'Bruker X8-KappaApexII'
_diffrn_measurement_method '\f and \w scans'
_diffrn_radiation_type MoK\a
_diffrn_radiation_wavelength 0.71073
_diffrn_reflns_av_R_equivalents 0.1852
_diffrn_reflns_av_unetI/netI 0.0949
_diffrn_reflns_Laue_measured_fraction_full 1.000
_diffrn_reflns_Laue_measured_fraction_max 1.000
_diffrn_reflns_limit_h_max 15
_diffrn_reflns_limit_h_min -15
_diffrn_reflns_limit_k_max 24
_diffrn_reflns_limit_k_min -24
_diffrn_reflns_limit_l_max 27
_diffrn_reflns_limit_l_min -27
_diffrn_reflns_number 126588
_diffrn_reflns_point_group_measured_fraction_full 1.000
_diffrn_reflns_point_group_measured_fraction_max 1.000
_diffrn_reflns_theta_full 25.242
_diffrn_reflns_theta_max 25.250
_diffrn_reflns_theta_min 1.545
_diffrn_standards_number 0
_exptl_absorpt_coefficient_mu 4.286
_exptl_absorpt_correction_T_max 0.7460
_exptl_absorpt_correction_T_min 0.3853
_exptl_absorpt_correction_type empirical
_exptl_absorpt_process_details
'SADABS-2016/2 (Bruker,2016/2) was used for absorption correction. wR2(int) was 0.1556 before and 0.0866 after correction. The Ratio of minimum to maximum transmission is 0.5165. The \l/2 correction factor is Not present.'
_exptl_crystal_colour 'clear colourless'
_exptl_crystal_colour_lustre clear
_exptl_crystal_colour_primary colourless
_exptl_crystal_density_diffrn 1.639
_exptl_crystal_description plate
_exptl_crystal_F_000 2712
_exptl_crystal_size_max 0.25
_exptl_crystal_size_mid 0.15
_exptl_crystal_size_min 0.08
_refine_diff_density_max 7.020
_refine_diff_density_min -5.374
_refine_diff_density_rms 0.326
_refine_ls_extinction_method none
_refine_ls_goodness_of_fit_ref 1.244
_refine_ls_hydrogen_treatment mixed
_refine_ls_matrix_type full
_refine_ls_number_parameters 1310
_refine_ls_number_reflns 19977
_refine_ls_number_restraints 590
_refine_ls_restrained_S_all 1.281
_refine_ls_R_factor_all 0.1587
_refine_ls_R_factor_gt 0.1337
_refine_ls_shift/su_max 0.000
_refine_ls_shift/su_mean 0.000
_refine_ls_structure_factor_coef Fsqd
_refine_ls_weighting_details
;
 w=1/[\s^2^(Fo^2^)+(0.0001P)^2^+417.4732P]
 where P=(Fo^2^+2Fc^2^)/3
;
_refine_ls_weighting_scheme calc
_refine_ls_wR_factor_gt 0.2269
_refine_ls_wR_factor_ref 0.2383
_reflns_Friedel_coverage 0.000
_reflns_number_gt 15782
_reflns_number_total 19977
_reflns_threshold_expression 'I > 2\s(I)'
_cod_data_source_file d0dt04070c2.cif
_cod_data_source_block 6174
_cod_depositor_comments 'Adding full bibliography for 7706462--7706465.cif.'
_cod_database_code 7706464
_shelxl_version_number 2013-2
_shelx_space_group_comment
;
The symmetry employed for this shelxl refinement is uniquely defined
by the following loop, which should always be used as a source of
symmetry information in preference to the above space-group names.
They are only intended as comments.
;
_olex2_refinement_description
;
1. Fixed Uiso
 At 1.2 times of:
  All C(H) groups, All C(H,H) groups, All P(H) groups
 At 1.5 times of:
  All C(H,H,H) groups
2. Restrained distances
 C22'-C21' = C20'-C19' = C18'-C17' = C16'-C15' = C18-C17
 1.5 with sigma of 0.001
 O2'-C15' = O3'-C16' = O3'-C17' = O4'-C18' = O4'-C19' = O5'-C20'
 1.39 with sigma of 0.01
 C21'-C20'
 2.3 with sigma of 0.01
 O2'-C22'
 1.4 with sigma of 0.01
 C48-C47 = C50-C49 = C48'-C47' = C50'-C49'
 1.5 with sigma of 0.01
 O16'-C48' = O16'-C49' = O16-C48
 1.39 with sigma of 0.01
 P2'-Li'
 3.16 with sigma of 0.01
 P2-H2
 1.43 with sigma of 0.01
 P2'-H2'
 1.43 with sigma of 0.01
3. Rigid bond restraints
 C11', C13'
 with sigma for 1-2 distances of 0.001 and sigma for 1-3 distances of 0.001
 C7', C8'
 with sigma for 1-2 distances of 0.001 and sigma for 1-3 distances of 0.001
 C11', C14'
 with sigma for 1-2 distances of 0.001 and sigma for 1-3 distances of 0.001
4. Uiso/Uaniso restraints and constraints
C22' \\sim O2' \\sim C15' \\sim C16' \\sim C17' \\sim C18' \\sim C19' \\sim
C20' \\sim C21' \\sim O5' \\sim O4' \\sim O3': within 2A with sigma of 0.002
and sigma for terminal atoms of 0.004
O10 \\sim C41 \\sim C38 \\sim O7 \\sim C39 \\sim O8 \\sim C40 \\sim O9 \\sim
C37 \\sim O6: within 2A with sigma of 0.002 and sigma for terminal atoms of
0.004
O7' \\sim C38' \\sim C41' \\sim O10' \\sim C37' \\sim O6' \\sim O9' \\sim C40'
\\sim C39' \\sim O8': within 2A with sigma of 0.002 and sigma for terminal
atoms of 0.004
Uanis(C16') \\sim Ueq, Uanis(C15') \\sim Ueq, Uanis(C43') \\sim Ueq,
Uanis(C42') \\sim Ueq, Uanis(C46') \\sim Ueq, Uanis(C45') \\sim Ueq,
Uanis(C39') \\sim Ueq, Uanis(C40') \\sim Ueq, Uanis(C37') \\sim Ueq,
Uanis(C22') \\sim Ueq, Uanis(C44') \\sim Ueq, Uanis(C21') \\sim Ueq,
Uanis(O13') \\sim Ueq, Uanis(C23') \\sim Ueq, Uanis(C28') \\sim Ueq,
Uanis(C29') \\sim Ueq, Uanis(C1') \\sim Ueq, Uanis(C19') \\sim Ueq, Uanis(C17')
\\sim Ueq, Uanis(C5') \\sim Ueq, Uanis(C13') \\sim Ueq, Uanis(O16') \\sim Ueq,
Uanis(C27') \\sim Ueq, Uanis(C14') \\sim Ueq, Uanis(C34') \\sim Ueq,
Uanis(C33') \\sim Ueq, Uanis(C31') \\sim Ueq, Uanis(C32') \\sim Ueq,
Uanis(C30') \\sim Ueq, Uanis(C24') \\sim Ueq, Uanis(C26') \\sim Ueq, Uanis(C32)
\\sim Ueq, Uanis(C27) \\sim Ueq, Uanis(C23) \\sim Ueq, Uanis(C9) \\sim Ueq,
Uanis(C8) \\sim Ueq, Uanis(C6') \\sim Ueq, Uanis(C4') \\sim Ueq, Uanis(C12')
\\sim Ueq, Uanis(C9') \\sim Ueq, Uanis(C7') \\sim Ueq, Uanis(C11') \\sim Ueq,
Uanis(C20) \\sim Ueq, Uanis(O6) \\sim Ueq, Uanis(C25) \\sim Ueq, Uanis(C30)
\\sim Ueq, Uanis(C1) \\sim Ueq, Uanis(C45) \\sim Ueq, Uanis(C31) \\sim Ueq,
Uanis(C18) \\sim Ueq, Uanis(C2) \\sim Ueq, Uanis(C5) \\sim Ueq, Uanis(C13)
\\sim Ueq, Uanis(C47) \\sim Ueq, Uanis(C14) \\sim Ueq, Uanis(C12) \\sim Ueq,
Uanis(C11) \\sim Ueq, Uanis(C50') \\sim Ueq, Uanis(C24) \\sim Ueq, Uanis(C18')
\\sim Ueq: with sigma of 0.001 and sigma for terminal atoms of 0.002
Uanis(O6') \\sim Ueq, Uanis(O7') \\sim Ueq, Uanis(C16') \\sim Ueq, Uanis(C15')
\\sim Ueq, Uanis(C18') \\sim Ueq, Uanis(C28) \\sim Ueq, Uanis(C44) \\sim Ueq,
Uanis(C10) \\sim Ueq, Uanis(O14') \\sim Ueq: with sigma of 0.001 and sigma for
terminal atoms of 0.002
Uanis(C41) \\sim Ueq, Uanis(O10) \\sim Ueq, Uanis(C38') \\sim Ueq: with sigma
of 0.001 and sigma for terminal atoms of 0.002
Uanis(O16) \\sim Ueq: with sigma of 0.002 and sigma for terminal atoms of 0.004
Uanis(Li') \\sim Ueq: with sigma of 0.001 and sigma for terminal atoms of 0.002
Uanis(O11') \\sim Ueq: with sigma of 0.001 and sigma for terminal atoms of 0.002
5.a Ternary CH refined with riding coordinates:
 P2'(H2')
5.b Secondary CH2 refined with riding coordinates:
 C15(H15A,H15B), C16(H16A,H16B), C17(H17A,H17B), C18(H18A,H18B), C19(H19A,
 H19B), C20(H20A,H20B), C21(H21A,H21B), C22(H22A,H22B), C15'(H15C,H15D),
 C16'(H16C,H16D), C17'(H17C,H17D), C18'(H18C,H18D), C19'(H19C,H19D), C20'(H20C,
 H20D), C21'(H21C,H21D), C22'(H22C,H22D), C48(H48A,H48B), C49(H49A,H49B),
 C48'(H48C,H48D), C49'(H49C,H49D)
5.c Aromatic/amide H refined with riding coordinates:
 C2(H2A), C4(H4), C6(H6), C24(H24), C26(H26), C28(H28), C2'(H2'A), C4'(H4'),
 C6'(H6'), C24'(H24'), C26'(H26'), C28'(H28')
5.d Idealised Me refined as rotating group:
 C8(H8A,H8B,H8C), C9(H9A,H9B,H9C), C10(H10A,H10B,H10C), C12(H12A,H12B,H12C),
 C13(H13A,H13B,H13C), C14(H14A,H14B,H14C), C30(H30A,H30B,H30C), C31(H31A,H31B,
 H31C), C32(H32A,H32B,H32C), C34(H34A,H34B,H34C), C35(H35A,H35B,H35C), C36(H36A,
 H36B,H36C), C8'(H8'A,H8'B,H8'C), C9'(H9'A,H9'B,H9'C), C10'(H10D,H10E,H10F),
 C12'(H12D,H12E,H12F), C13'(H13D,H13E,H13F), C14'(H14D,H14E,H14F), C30'(H30D,
 H30E,H30F), C31'(H31D,H31E,H31F), C32'(H32D,H32E,H32F), C34'(H34D,H34E,H34F),
 C35'(H35D,H35E,H35F), C36'(H36D,H36E,H36F), C47(H47A,H47B,H47C), C50(H50A,H50B,
 H50C), C47'(H47D,H47E,H47F), C50'(H50D,H50E,H50F)
;
_olex2_submission_special_instructions 'No special instructions were received'

loop_
_space_group_symop_operation_xyz
'x, y, z'
'-x, -y, -z'

loop_
_atom_site_label
_atom_site_type_symbol
_atom_site_fract_x
_atom_site_fract_y
_atom_site_fract_z
_atom_site_U_iso_or_equiv
_atom_site_adp_type
_atom_site_occupancy
_atom_site_site_symmetry_order
_atom_site_calc_flag
_atom_site_refinement_flags_posn
_atom_site_refinement_flags_adp
_atom_site_refinement_flags_occupancy
_atom_site_disorder_assembly
_atom_site_disorder_group
W1 W 0.85167(7) 0.48821(4) 0.63279(4) 0.0181(2) Uani 1 1 d . . . . .
W2 W 1.05991(7) 0.69768(4) 0.68072(4) 0.0219(2) Uani 1 1 d . . . . .
P1 P 0.9195(4) 0.6061(3) 0.7055(2) 0.0139(10) Uani 1 1 d . . . . .
P2 P 0.7773(4) 0.6512(3) 0.7112(2) 0.0159(11) Uani 1 1 d D . . . .
H2 H 0.692(10) 0.612(9) 0.732(8) 0.019 Uiso 1 1 d DR . . . .
O1 O 0.7230(11) 0.6569(7) 0.6506(6) 0.020(3) Uani 1 1 d . . . . .
O2 O 0.6333(13) 0.6801(8) 0.5108(7) 0.034(4) Uani 1 1 d . . . . .
O3 O 0.6075(13) 0.7780(8) 0.5994(7) 0.033(4) Uani 1 1 d . . . . .
O4 O 0.4768(13) 0.6832(9) 0.6407(8) 0.037(4) Uani 1 1 d . . . . .
O5 O 0.5063(12) 0.5846(7) 0.5516(7) 0.027(3) Uani 1 1 d . . . . .
O6 O 0.7741(12) 0.3475(8) 0.5383(7) 0.030(3) Uani 1 1 d . U . . .
O7 O 1.0862(12) 0.4882(8) 0.6080(8) 0.035(3) Uani 1 1 d . U . . .
O8 O 0.8024(12) 0.5684(8) 0.5282(7) 0.028(3) Uani 1 1 d . U . . .
O9 O 0.6149(12) 0.4765(8) 0.6599(7) 0.028(3) Uani 1 1 d . U . . .
O10 O 0.9140(13) 0.4115(8) 0.7398(7) 0.033(3) Uani 1 1 d . U . . .
O11 O 1.2264(16) 0.8139(11) 0.6536(11) 0.059(6) Uani 1 1 d . . . . .
O12 O 0.8843(17) 0.7671(12) 0.6165(10) 0.063(7) Uani 1 1 d . . . . .
O13 O 1.0834(14) 0.7945(8) 0.8091(8) 0.040(4) Uani 1 1 d . . . . .
O14 O 1.2490(13) 0.6261(9) 0.7274(7) 0.036(4) Uani 1 1 d . . . . .
O15 O 1.0601(15) 0.6153(10) 0.5492(8) 0.042(5) Uani 1 1 d . . . . .
C1 C 0.8060(15) 0.7317(10) 0.7642(9) 0.014(4) Uani 1 1 d . U . . .
C2 C 0.8403(16) 0.7366(11) 0.8264(9) 0.020(4) Uani 1 1 d . U . . .
H2A H 0.8469 0.6958 0.8414 0.024 Uiso 1 1 calc R . . . .
C3 C 0.8642(16) 0.7974(11) 0.8656(9) 0.019(4) Uani 1 1 d . . . . .
C4 C 0.8551(17) 0.8568(11) 0.8444(9) 0.021(5) Uani 1 1 d . . . . .
H4 H 0.8701 0.8998 0.8727 0.025 Uiso 1 1 calc R . . . .
C5 C 0.8244(16) 0.8548(11) 0.7823(9) 0.020(4) Uani 1 1 d . U . . .
C6 C 0.7985(16) 0.7925(11) 0.7437(10) 0.019(4) Uani 1 1 d . . . . .
H6 H 0.7745 0.7900 0.7013 0.023 Uiso 1 1 calc R . . . .
C7 C 0.8993(18) 0.8053(11) 0.9338(10) 0.025(5) Uani 1 1 d . . . . .
C8 C 0.8970(18) 0.7364(11) 0.9521(10) 0.026(5) Uani 1 1 d . U . . .
H8A H 0.8221 0.7117 0.9459 0.039 Uiso 1 1 calc GR . . . .
H8B H 0.9306 0.7437 0.9954 0.039 Uiso 1 1 calc GR . . . .
H8C H 0.9369 0.7089 0.9269 0.039 Uiso 1 1 calc GR . . . .
C9 C 1.012(2) 0.8481(13) 0.9569(12) 0.039(6) Uani 1 1 d . U . . .
H9A H 1.0628 0.8267 0.9353 0.058 Uiso 1 1 calc GR . . . .
H9B H 1.0327 0.8504 1.0010 0.058 Uiso 1 1 calc GR . . . .
H9C H 1.0139 0.8950 0.9494 0.058 Uiso 1 1 calc GR . . . .
C10 C 0.825(2) 0.8433(13) 0.9679(11) 0.035(6) Uani 1 1 d . U . . .
H10A H 0.8338 0.8908 0.9613 0.053 Uiso 1 1 calc GR . . . .
H10B H 0.8440 0.8441 1.0118 0.053 Uiso 1 1 calc GR . . . .
H10C H 0.7501 0.8193 0.9524 0.053 Uiso 1 1 calc GR . . . .
C11 C 0.8128(18) 0.9215(12) 0.7583(11) 0.027(5) Uani 1 1 d . U . . .
C12 C 0.875(2) 0.9234(14) 0.7073(12) 0.041(6) Uani 1 1 d . U . . .
H12A H 0.9526 0.9337 0.7243 0.061 Uiso 1 1 calc GR . . . .
H12B H 0.8575 0.9594 0.6854 0.061 Uiso 1 1 calc GR . . . .
H12C H 0.8562 0.8784 0.6788 0.061 Uiso 1 1 calc GR . . . .
C13 C 0.8613(18) 0.9864(12) 0.8065(11) 0.030(5) Uani 1 1 d . U . . .
H13A H 0.8193 0.9892 0.8393 0.045 Uiso 1 1 calc GR . . . .
H13B H 0.8603 1.0270 0.7879 0.045 Uiso 1 1 calc GR . . . .
H13C H 0.9359 0.9851 0.8236 0.045 Uiso 1 1 calc GR . . . .
C14 C 0.696(2) 0.9172(14) 0.7342(12) 0.038(6) Uani 1 1 d . U . . .
H14A H 0.6688 0.8757 0.7018 0.057 Uiso 1 1 calc GR . . . .
H14B H 0.6869 0.9583 0.7175 0.057 Uiso 1 1 calc GR . . . .
H14C H 0.6555 0.9149 0.7676 0.057 Uiso 1 1 calc GR . . . .
C15 C 0.603(2) 0.7397(13) 0.4946(11) 0.041(7) Uani 1 1 d . . . . .
H15A H 0.5236 0.7326 0.4837 0.049 Uiso 1 1 calc R . . . .
H15B H 0.6339 0.7500 0.4589 0.049 Uiso 1 1 calc R . . . .
C16 C 0.646(2) 0.7991(12) 0.5496(10) 0.033(6) Uani 1 1 d . . . . .
H16A H 0.7257 0.8096 0.5580 0.040 Uiso 1 1 calc R . . . .
H16B H 0.6199 0.8412 0.5418 0.040 Uiso 1 1 calc R . . . .
C17 C 0.501(2) 0.7905(12) 0.6056(10) 0.047(7) Uani 1 1 d D . . . .
H17A H 0.4497 0.7715 0.5665 0.056 Uiso 1 1 calc R . . . .
H17B H 0.5032 0.8407 0.6172 0.056 Uiso 1 1 calc R . . . .
C18 C 0.469(2) 0.7547(13) 0.6549(10) 0.047(7) Uani 1 1 d D U . . .
H18A H 0.5159 0.7776 0.6947 0.056 Uiso 1 1 calc R . . . .
H18B H 0.3935 0.7580 0.6583 0.056 Uiso 1 1 calc R . . . .
C19 C 0.3833(19) 0.6387(16) 0.6034(15) 0.053(8) Uani 1 1 d . . . . .
H19A H 0.3555 0.6592 0.5689 0.063 Uiso 1 1 calc R . . . .
H19B H 0.3261 0.6303 0.6277 0.063 Uiso 1 1 calc R . . . .
C20 C 0.4164(19) 0.5744(12) 0.5808(11) 0.032(5) Uani 1 1 d . U . . .
H20A H 0.4347 0.5517 0.6155 0.039 Uiso 1 1 calc R . . . .
H20B H 0.3552 0.5429 0.5514 0.039 Uiso 1 1 calc R . . . .
C21 C 0.4781(19) 0.5903(12) 0.4900(10) 0.032(6) Uani 1 1 d . . . . .
H21A H 0.4276 0.6224 0.4862 0.039 Uiso 1 1 calc R . . . .
H21B H 0.4434 0.5446 0.4638 0.039 Uiso 1 1 calc R . . . .
C22 C 0.5819(19) 0.6178(12) 0.4718(10) 0.028(5) Uani 1 1 d . . . . .
H22A H 0.6295 0.5838 0.4732 0.034 Uiso 1 1 calc R . . . .
H22B H 0.5671 0.6249 0.4292 0.034 Uiso 1 1 calc R . . . .
C23 C 0.9434(15) 0.5938(10) 0.7850(9) 0.016(4) Uani 1 1 d . U . . .
C24 C 1.0424(18) 0.6187(12) 0.8220(10) 0.026(5) Uani 1 1 d . U . . .
H24 H 1.0976 0.6454 0.8073 0.032 Uiso 1 1 calc R . . . .
C25 C 1.0633(17) 0.6059(11) 0.8802(10) 0.022(4) Uani 1 1 d . U . . .
C26 C 0.9807(17) 0.5655(12) 0.8973(9) 0.025(5) Uani 1 1 d . . . . .
H26 H 0.9941 0.5549 0.9368 0.029 Uiso 1 1 calc R . . . .
C27 C 0.8790(15) 0.5389(10) 0.8617(9) 0.017(4) Uani 1 1 d . U . . .
C28 C 0.8626(15) 0.5519(10) 0.8034(9) 0.014(4) Uani 1 1 d . U . . .
H28 H 0.7962 0.5322 0.7760 0.017 Uiso 1 1 calc R . . . .
C29 C 1.1733(19) 0.6314(13) 0.9225(11) 0.033(6) Uani 1 1 d . . . . .
C30 C 1.251(2) 0.6758(13) 0.8951(12) 0.037(6) Uani 1 1 d . U . . .
H30A H 1.2640 0.6484 0.8575 0.056 Uiso 1 1 calc GR . . . .
H30B H 1.3188 0.6930 0.9244 0.056 Uiso 1 1 calc GR . . . .
H30C H 1.2200 0.7150 0.8853 0.056 Uiso 1 1 calc GR . . . .
C31 C 1.217(2) 0.5689(14) 0.9355(13) 0.042(6) Uani 1 1 d . U . . .
H31A H 1.1731 0.5451 0.9602 0.064 Uiso 1 1 calc GR . . . .
H31B H 1.2918 0.5838 0.9579 0.064 Uiso 1 1 calc GR . . . .
H31C H 1.2153 0.5374 0.8967 0.064 Uiso 1 1 calc GR . . . .
C32 C 1.159(2) 0.6735(13) 0.9806(11) 0.035(6) Uani 1 1 d . U . . .
H32A H 1.1417 0.7175 0.9731 0.053 Uiso 1 1 calc GR . . . .
H32B H 1.2255 0.6825 1.0111 0.053 Uiso 1 1 calc GR . . . .
H32C H 1.0998 0.6483 0.9958 0.053 Uiso 1 1 calc GR . . . .
C33 C 0.791(2) 0.4954(12) 0.8840(11) 0.032(6) Uani 1 1 d . . . . .
C34 C 0.832(2) 0.4339(13) 0.9018(12) 0.038(6) Uani 1 1 d . . . . .
H34A H 0.8496 0.4058 0.8658 0.057 Uiso 1 1 calc GR . . . .
H34B H 0.7766 0.4058 0.9174 0.057 Uiso 1 1 calc GR . . . .
H34C H 0.8972 0.4501 0.9338 0.057 Uiso 1 1 calc GR . . . .
C35 C 0.765(2) 0.5376(14) 0.9386(12) 0.041(7) Uani 1 1 d . . . . .
H35A H 0.8317 0.5582 0.9685 0.062 Uiso 1 1 calc GR . . . .
H35B H 0.7161 0.5081 0.9570 0.062 Uiso 1 1 calc GR . . . .
H35C H 0.7306 0.5744 0.9263 0.062 Uiso 1 1 calc GR . . . .
C36 C 0.690(2) 0.4690(14) 0.8361(12) 0.039(6) Uani 1 1 d . . . . .
H36A H 0.6654 0.5080 0.8215 0.058 Uiso 1 1 calc GR . . . .
H36B H 0.6337 0.4446 0.8540 0.058 Uiso 1 1 calc GR . . . .
H36C H 0.7049 0.4371 0.8017 0.058 Uiso 1 1 calc GR . . . .
C37 C 0.8039(18) 0.3979(12) 0.5734(11) 0.028(3) Uani 1 1 d . U . . .
C38 C 1.0055(18) 0.4908(12) 0.6165(12) 0.033(4) Uani 1 1 d . U . . .
C39 C 0.8198(17) 0.5395(12) 0.5647(11) 0.026(3) Uani 1 1 d . U . . .
C40 C 0.6994(18) 0.4808(12) 0.6502(10) 0.027(3) Uani 1 1 d . U . . .
C41 C 0.8904(19) 0.4383(12) 0.7001(11) 0.031(3) Uani 1 1 d . U . . .
C42 C 1.166(2) 0.7706(13) 0.6630(13) 0.037(6) Uani 1 1 d . . . . .
C43 C 0.9447(17) 0.7420(13) 0.6416(11) 0.030(6) Uani 1 1 d . . . . .
C44 C 1.0734(18) 0.7583(12) 0.7639(11) 0.027(5) Uani 1 1 d . U . . .
C45 C 1.1799(16) 0.6505(10) 0.7117(9) 0.017(4) Uani 1 1 d . U . . .
C46 C 1.0563(16) 0.6411(13) 0.5960(14) 0.036(7) Uani 1 1 d . . . . .
Li Li 0.613(3) 0.675(2) 0.6015(18) 0.030(9) Uani 1 1 d . . . . .
W1' W 0.36241(6) -0.00577(4) 0.62278(4) 0.01153(18) Uani 1 1 d . . . . .
W2' W 0.59378(6) 0.19663(4) 0.68347(4) 0.01333(19) Uani 1 1 d . . . . .
P1' P 0.4344(4) 0.1100(3) 0.6994(2) 0.0112(10) Uani 1 1 d . . . . .
P2' P 0.3009(4) 0.1636(3) 0.6973(2) 0.0145(10) Uani 1 1 d D . . . .
H2' H 0.2400 0.1326 0.7079 0.017 Uiso 1 1 calc DR . . . .
O1' O 0.2636(10) 0.1735(7) 0.6351(6) 0.017(3) Uani 1 1 d . . . . .
O2' O 0.0897(17) 0.2001(10) 0.5115(10) 0.066(2) Uani 1 1 d D U . . .
O3' O 0.0895(17) 0.2757(12) 0.6228(9) 0.069(2) Uani 1 1 d D U . . .
O4' O 0.0248(17) 0.1568(10) 0.6572(11) 0.069(2) Uani 1 1 d D U . . .
O5' O 0.0233(16) 0.0863(12) 0.5520(11) 0.067(2) Uani 1 1 d D U . . .
O6' O 0.2825(12) -0.1450(8) 0.5300(7) 0.026(3) Uani 1 1 d . U . . .
O7' O 0.5890(12) -0.0069(8) 0.5833(7) 0.031(3) Uani 1 1 d . U . . .
O8' O 0.2787(11) 0.0690(7) 0.5194(7) 0.023(3) Uani 1 1 d . U . . .
O9' O 0.1316(11) -0.0294(8) 0.6560(7) 0.023(3) Uani 1 1 d . U . . .
O10' O 0.4349(12) -0.0842(8) 0.7257(7) 0.028(3) Uani 1 1 d . U . . .
O11' O 0.7911(13) 0.2860(8) 0.6519(8) 0.033(4) Uani 1 1 d . U . . .
O12' O 0.4879(13) 0.3201(8) 0.6542(8) 0.032(4) Uani 1 1 d . . . . .
O13' O 0.6549(15) 0.2837(10) 0.8171(9) 0.047(5) Uani 1 1 d . U . . .
O14' O 0.7406(12) 0.0925(8) 0.7141(7) 0.030(4) Uani 1 1 d . U . . .
O15' O 0.5334(13) 0.1345(9) 0.5432(7) 0.034(4) Uani 1 1 d . . . . .
C1' C 0.3270(15) 0.2439(10) 0.7522(9) 0.017(4) Uani 1 1 d . U . . .
C2' C 0.3140(16) 0.3027(12) 0.7312(12) 0.029(5) Uani 1 1 d . . . . .
H2'A H 0.2945 0.3003 0.6884 0.035 Uiso 1 1 calc R . . . .
C3' C 0.3291(19) 0.3661(13) 0.7719(14) 0.042(7) Uani 1 1 d . . . . .
C4' C 0.359(2) 0.3649(14) 0.8316(12) 0.038(6) Uani 1 1 d . U . . .
H4' H 0.3721 0.4077 0.8601 0.046 Uiso 1 1 calc R . . . .
C5' C 0.3714(19) 0.3083(13) 0.8543(12) 0.034(5) Uani 1 1 d . U . . .
C6' C 0.3558(19) 0.2465(13) 0.8137(11) 0.034(6) Uani 1 1 d . U . . .
H6' H 0.3648 0.2056 0.8281 0.041 Uiso 1 1 calc R . . . .
C7' C 0.311(2) 0.4307(16) 0.7490(14) 0.049(6) Uani 1 1 d . U . . .
C8' C 0.293(3) 0.4211(17) 0.6783(14) 0.064(9) Uani 1 1 d . U . . .
H8'A H 0.3551 0.4054 0.6636 0.096 Uiso 1 1 calc GR . . . .
H8'B H 0.2865 0.4653 0.6667 0.096 Uiso 1 1 calc GR . . . .
H8'C H 0.2275 0.3866 0.6599 0.096 Uiso 1 1 calc GR . . . .
C9' C 0.399(3) 0.488(2) 0.7750(19) 0.087(12) Uani 1 1 d . U . . .
H9'A H 0.3979 0.5037 0.8186 0.130 Uiso 1 1 calc GR . . . .
H9'B H 0.3917 0.5259 0.7535 0.130 Uiso 1 1 calc GR . . . .
H9'C H 0.4674 0.4735 0.7709 0.130 Uiso 1 1 calc GR . . . .
C10' C 0.205(3) 0.4471(15) 0.7616(16) 0.066(10) Uani 1 1 d . . . . .
H10D H 0.1453 0.4115 0.7357 0.099 Uiso 1 1 calc GR . . . .
H10E H 0.1978 0.4924 0.7524 0.099 Uiso 1 1 calc GR . . . .
H10F H 0.2014 0.4479 0.8048 0.099 Uiso 1 1 calc GR . . . .
C11' C 0.407(3) 0.312(2) 0.921(2) 0.085(6) Uani 1 1 d . U . . .
C12' C 0.526(3) 0.3152(19) 0.9344(16) 0.068(9) Uani 1 1 d . U . . .
H12D H 0.5414 0.2693 0.9205 0.102 Uiso 1 1 calc GR . . . .
H12E H 0.5533 0.3306 0.9786 0.102 Uiso 1 1 calc GR . . . .
H12F H 0.5615 0.3481 0.9128 0.102 Uiso 1 1 calc GR . . . .
C13' C 0.408(3) 0.386(2) 0.9579(19) 0.086(7) Uani 1 1 d . U . . .
H13D H 0.4507 0.4203 0.9407 0.128 Uiso 1 1 calc GR . . . .
H13E H 0.4402 0.3900 1.0011 0.128 Uiso 1 1 calc GR . . . .
H13F H 0.3341 0.3935 0.9548 0.128 Uiso 1 1 calc GR . . . .
C14' C 0.349(3) 0.259(2) 0.9417(19) 0.087(7) Uani 1 1 d . U . . .
H14D H 0.2740 0.2496 0.9206 0.130 Uiso 1 1 calc GR . . . .
H14E H 0.3533 0.2731 0.9860 0.130 Uiso 1 1 calc GR . . . .
H14F H 0.3798 0.2176 0.9331 0.130 Uiso 1 1 calc GR . . . .
C15' C 0.072(2) 0.2679(12) 0.5213(11) 0.068(2) Uani 1 1 d D U . . .
H15C H 0.0237 0.2727 0.4841 0.081 Uiso 1 1 calc R . . . .
H15D H 0.1416 0.2994 0.5247 0.081 Uiso 1 1 calc R . . . .
C16' C 0.024(2) 0.2931(17) 0.5756(9) 0.069(2) Uani 1 1 d D U . . .
H16C H 0.0277 0.3437 0.5822 0.082 Uiso 1 1 calc R . . . .
H16D H -0.0520 0.2693 0.5708 0.082 Uiso 1 1 calc R . . . .
C17' C 0.038(2) 0.2657(13) 0.6721(12) 0.069(2) Uani 1 1 d D U . . .
H17C H 0.0030 0.3057 0.6823 0.083 Uiso 1 1 calc R . . . .
H17D H 0.0946 0.2678 0.7079 0.083 Uiso 1 1 calc R . . . .
C18' C -0.0453(18) 0.2014(10) 0.6661(17) 0.069(2) Uani 1 1 d D U . . .
H18C H -0.0751 0.1995 0.7039 0.083 Uiso 1 1 calc R . . . .
H18D H -0.1045 0.1944 0.6304 0.083 Uiso 1 1 calc R . . . .
C19' C -0.033(3) 0.0889(13) 0.6351(9) 0.069(2) Uani 1 1 d D U . . .
H19C H -0.0952 0.0832 0.6559 0.083 Uiso 1 1 calc R . . . .
H19D H 0.0143 0.0579 0.6489 0.083 Uiso 1 1 calc R . . . .
C20' C -0.0746(18) 0.0624(17) 0.5677(8) 0.068(3) Uani 1 1 d D U . . .
H20C H -0.0974 0.0114 0.5566 0.082 Uiso 1 1 calc R . . . .
H20D H -0.1331 0.0846 0.5513 0.082 Uiso 1 1 calc R . . . .
C21' C 0.000(3) 0.0830(11) 0.4849(11) 0.067(2) Uani 1 1 d D U . . .
H21C H -0.0711 0.0528 0.4665 0.081 Uiso 1 1 calc R . . . .
H21D H 0.0555 0.0632 0.4655 0.081 Uiso 1 1 calc R . . . .
C22' C 0.000(2) 0.1546(9) 0.4736(14) 0.067(2) Uani 1 1 d D U . . .
H22C H 0.0034 0.1551 0.4301 0.081 Uiso 1 1 calc R . . . .
H22D H -0.0666 0.1693 0.4824 0.081 Uiso 1 1 calc R . . . .
C23' C 0.4433(15) 0.0926(10) 0.7765(9) 0.014(4) Uani 1 1 d . U . . .
C24' C 0.5361(16) 0.1110(11) 0.8180(9) 0.020(4) Uani 1 1 d . U . . .
H24' H 0.5973 0.1370 0.8077 0.023 Uiso 1 1 calc R . . . .
C25' C 0.5458(17) 0.0937(10) 0.8742(10) 0.023(5) Uani 1 1 d . . . . .
C26' C 0.4547(16) 0.0562(10) 0.8873(10) 0.019(4) Uani 1 1 d . U . . .
H26' H 0.4589 0.0447 0.9266 0.023 Uiso 1 1 calc R . . . .
C27' C 0.3595(16) 0.0349(11) 0.8473(10) 0.021(4) Uani 1 1 d . U . . .
C28' C 0.3546(16) 0.0545(10) 0.7922(9) 0.018(4) Uani 1 1 d . U . . .
H28' H 0.2884 0.0418 0.7636 0.022 Uiso 1 1 calc R . . . .
C29' C 0.6513(17) 0.1145(11) 0.9212(10) 0.025(5) Uani 1 1 d . U . . .
C30' C 0.743(2) 0.1531(13) 0.8980(12) 0.038(6) Uani 1 1 d . U . . .
H30D H 0.7439 0.1295 0.8562 0.057 Uiso 1 1 calc GR . . . .
H30E H 0.8112 0.1543 0.9248 0.057 Uiso 1 1 calc GR . . . .
H30F H 0.7326 0.2004 0.8978 0.057 Uiso 1 1 calc GR . . . .
C31' C 0.6352(19) 0.1569(12) 0.9803(11) 0.032(5) Uani 1 1 d . U . . .
H31D H 0.6200 0.2014 0.9732 0.048 Uiso 1 1 calc GR . . . .
H31E H 0.7007 0.1647 1.0115 0.048 Uiso 1 1 calc GR . . . .
H31F H 0.5745 0.1319 0.9944 0.048 Uiso 1 1 calc GR . . . .
C32' C 0.687(2) 0.0483(13) 0.9337(12) 0.039(6) Uani 1 1 d . U . . .
H32D H 0.6336 0.0231 0.9531 0.058 Uiso 1 1 calc GR . . . .
H32E H 0.7572 0.0601 0.9610 0.058 Uiso 1 1 calc GR . . . .
H32F H 0.6915 0.0191 0.8949 0.058 Uiso 1 1 calc GR . . . .
C33' C 0.2644(17) -0.0094(11) 0.8640(10) 0.021(4) Uani 1 1 d . U . . .
C34' C 0.231(2) 0.0321(13) 0.9171(11) 0.034(6) Uani 1 1 d . U . . .
H34D H 0.2933 0.0498 0.9506 0.051 Uiso 1 1 calc GR . . . .
H34E H 0.1747 0.0028 0.9312 0.051 Uiso 1 1 calc GR . . . .
H34F H 0.2029 0.0711 0.9044 0.051 Uiso 1 1 calc GR . . . .
C35' C 0.2994(19) -0.0730(12) 0.8824(13) 0.037(6) Uani 1 1 d . . . . .
H35D H 0.3194 -0.1009 0.8474 0.055 Uiso 1 1 calc GR . . . .
H35E H 0.2398 -0.1005 0.8955 0.055 Uiso 1 1 calc GR . . . .
H35F H 0.3615 -0.0584 0.9163 0.055 Uiso 1 1 calc GR . . . .
C36' C 0.1685(17) -0.0349(11) 0.8117(9) 0.021(5) Uani 1 1 d . . . . .
H36D H 0.1466 0.0046 0.7967 0.032 Uiso 1 1 calc GR . . . .
H36E H 0.1084 -0.0602 0.8262 0.032 Uiso 1 1 calc GR . . . .
H36F H 0.1883 -0.0658 0.7784 0.032 Uiso 1 1 calc GR . . . .
C37' C 0.3095(17) -0.0948(11) 0.5650(10) 0.022(3) Uani 1 1 d . U . . .
C38' C 0.5086(18) -0.0048(12) 0.5968(11) 0.028(3) Uani 1 1 d . U . . .
C39' C 0.3110(16) 0.0450(11) 0.5573(10) 0.019(3) Uani 1 1 d . U . . .
C40' C 0.2126(16) -0.0189(11) 0.6446(9) 0.020(3) Uani 1 1 d . U . . .
C41' C 0.4101(18) -0.0548(11) 0.6910(10) 0.025(3) Uani 1 1 d . U . . .
C42' C 0.7185(16) 0.2529(11) 0.6641(9) 0.019(4) Uani 1 1 d . U . . .
C43' C 0.5167(16) 0.2746(10) 0.6660(9) 0.017(4) Uani 1 1 d . U . . .
C44' C 0.6299(19) 0.2495(13) 0.7690(11) 0.033(5) Uani 1 1 d . U . . .
C45' C 0.6864(15) 0.1263(10) 0.7007(9) 0.014(4) Uani 1 1 d . U . . .
C46' C 0.5537(16) 0.1527(10) 0.5931(9) 0.017(4) Uani 1 1 d . U . . .
Li' Li 0.121(2) 0.178(2) 0.5908(13) 0.028(8) Uani 1 1 d D U . . .
O16 O 0.545(2) 0.7562(12) 0.8687(11) 0.073(7) Uani 1 1 d D U . . .
C47 C 0.573(3) 0.6450(19) 0.8570(18) 0.087(12) Uani 1 1 d D U . . .
H47A H 0.5529 0.5991 0.8299 0.131 Uiso 1 1 calc GR . . . .
H47B H 0.5411 0.6442 0.8936 0.131 Uiso 1 1 calc GR . . . .
H47C H 0.6521 0.6575 0.8692 0.131 Uiso 1 1 calc GR . . . .
C48 C 0.534(3) 0.6971(13) 0.8240(13) 0.064(9) Uani 1 1 d D . . . .
H48A H 0.5776 0.7065 0.7927 0.077 Uiso 1 1 calc R . . . .
H48B H 0.4575 0.6802 0.8035 0.077 Uiso 1 1 calc R . . . .
C49 C 0.519(4) 0.806(2) 0.835(2) 0.118(19) Uani 1 1 d D . . . .
H49A H 0.4399 0.7970 0.8200 0.141 Uiso 1 1 calc R . . . .
H49B H 0.5556 0.8043 0.7998 0.141 Uiso 1 1 calc R . . . .
C50 C 0.555(3) 0.8747(19) 0.8783(19) 0.086(13) Uani 1 1 d D . . . .
H50A H 0.6220 0.8989 0.8690 0.128 Uiso 1 1 calc GR . . . .
H50B H 0.5686 0.8680 0.9206 0.128 Uiso 1 1 calc GR . . . .
H50C H 0.4994 0.9023 0.8733 0.128 Uiso 1 1 calc GR . . . .
O16' O 0.050(4) 0.261(2) 0.844(2) 0.178(15) Uani 1 1 d D U . . .
C47' C 0.072(3) 0.1491(15) 0.8153(18) 0.071(10) Uani 1 1 d D . . . .
H47D H 0.0850 0.1668 0.7787 0.106 Uiso 1 1 calc GR . . . .
H47E H 0.0292 0.1019 0.8029 0.106 Uiso 1 1 calc GR . . . .
H47F H 0.1411 0.1489 0.8408 0.106 Uiso 1 1 calc GR . . . .
C48' C 0.012(4) 0.195(2) 0.851(2) 0.16(3) Uani 1 1 d D . . . .
H48C H -0.0668 0.1804 0.8352 0.197 Uiso 1 1 calc R . . . .
H48D H 0.0259 0.1920 0.8950 0.197 Uiso 1 1 calc R . . . .
C49' C -0.013(4) 0.310(2) 0.855(3) 0.17(3) Uani 1 1 d D . . . .
H49C H -0.0657 0.2970 0.8812 0.201 Uiso 1 1 calc R . . . .
H49D H -0.0518 0.3194 0.8168 0.201 Uiso 1 1 calc R . . . .
C50' C 0.076(4) 0.369(3) 0.888(2) 0.121(17) Uani 1 1 d D U . . .
H50D H 0.0841 0.4043 0.8635 0.182 Uiso 1 1 calc GR . . . .
H50E H 0.1433 0.3521 0.8959 0.182 Uiso 1 1 calc GR . . . .
H50F H 0.0586 0.3891 0.9276 0.182 Uiso 1 1 calc GR . . . .

loop_
_atom_site_aniso_label
_atom_site_aniso_U_11
_atom_site_aniso_U_22
_atom_site_aniso_U_33
_atom_site_aniso_U_23
_atom_site_aniso_U_13
_atom_site_aniso_U_12
W1 0.0206(4) 0.0148(4) 0.0174(4) 0.0001(3) -0.0004(3) 0.0065(3)
W2 0.0199(4) 0.0188(5) 0.0333(5) 0.0149(4) 0.0112(4) 0.0062(4)
P1 0.014(2) 0.016(3) 0.014(3) 0.005(2) 0.001(2) 0.007(2)
P2 0.016(3) 0.012(3) 0.017(3) 0.000(2) -0.002(2) 0.003(2)
O1 0.026(8) 0.019(8) 0.012(7) -0.003(6) -0.007(6) 0.009(6)
O2 0.044(10) 0.032(9) 0.026(9) 0.005(7) 0.001(8) 0.010(8)
O3 0.038(9) 0.024(9) 0.031(9) -0.004(7) -0.006(7) 0.011(7)
O4 0.033(9) 0.044(11) 0.031(9) -0.005(8) 0.004(7) 0.013(8)
O5 0.033(9) 0.018(8) 0.024(8) -0.001(6) -0.003(7) 0.002(7)
O6 0.030(3) 0.029(3) 0.030(3) 0.005(2) 0.005(2) 0.006(2)
O7 0.022(7) 0.028(7) 0.051(9) -0.001(7) 0.000(7) 0.011(6)
O8 0.023(7) 0.031(8) 0.033(8) 0.014(6) -0.001(6) 0.008(6)
O9 0.029(7) 0.029(7) 0.017(6) -0.006(6) 0.002(6) -0.003(6)
O10 0.034(3) 0.033(3) 0.033(3) 0.0070(19) 0.0056(19) 0.0078(19)
O11 0.045(12) 0.056(13) 0.085(17) 0.037(12) 0.030(11) -0.008(10)
O12 0.063(13) 0.090(17) 0.075(15) 0.066(14) 0.040(12) 0.051(13)
O13 0.038(10) 0.025(9) 0.042(11) -0.015(8) 0.009(8) -0.015(7)
O14 0.039(10) 0.047(11) 0.028(9) 0.008(8) 0.005(8) 0.023(8)
O15 0.048(12) 0.061(13) 0.021(10) 0.012(9) 0.016(9) 0.012(10)
C1 0.015(4) 0.014(4) 0.014(4) 0.0029(13) 0.0028(12) 0.0030(13)
C2 0.020(4) 0.020(4) 0.020(4) 0.0041(13) 0.0038(13) 0.0039(13)
C3 0.016(10) 0.024(11) 0.016(10) 0.003(9) 0.000(8) 0.005(8)
C4 0.027(11) 0.022(11) 0.010(10) -0.002(9) 0.000(9) 0.003(9)
C5 0.020(4) 0.020(4) 0.020(4) 0.0040(14) 0.0037(13) 0.0039(13)
C6 0.020(10) 0.025(12) 0.018(11) 0.005(9) 0.011(9) 0.011(9)
C7 0.033(12) 0.025(12) 0.015(11) 0.000(9) 0.006(9) 0.006(10)
C8 0.026(5) 0.026(5) 0.026(5) 0.006(2) 0.005(2) 0.004(2)
C9 0.039(6) 0.038(6) 0.038(6) 0.008(2) 0.006(2) 0.007(2)
C10 0.036(6) 0.035(6) 0.035(6) 0.007(2) 0.007(2) 0.007(2)
C11 0.027(5) 0.027(5) 0.028(5) 0.0057(14) 0.0050(14) 0.0055(14)
C12 0.041(6) 0.040(6) 0.041(6) 0.009(2) 0.008(2) 0.007(2)
C13 0.030(5) 0.029(5) 0.030(5) 0.006(2) 0.006(2) 0.006(2)
C14 0.038(6) 0.038(6) 0.039(6) 0.008(2) 0.006(2) 0.008(2)
C15 0.061(18) 0.038(15) 0.029(14) 0.015(12) 0.000(12) 0.020(13)
C16 0.044(15) 0.025(13) 0.020(12) -0.001(10) -0.003(11) -0.008(11)
C17 0.041(15) 0.040(16) 0.057(19) 0.003(14) 0.004(13) 0.016(13)
C18 0.047(7) 0.047(7) 0.047(7) 0.0095(17) 0.0088(16) 0.0094(17)
C19 0.014(12) 0.07(2) 0.07(2) -0.002(16) 0.019(13) -0.012(12)
C20 0.032(5) 0.032(5) 0.032(5) 0.0065(15) 0.0062(14) 0.0063(15)
C21 0.042(14) 0.027(13) 0.017(11) -0.009(10) -0.017(10) 0.014(11)
C22 0.039(14) 0.033(13) 0.014(11) -0.004(10) 0.011(10) 0.018(11)
C23 0.016(4) 0.016(4) 0.016(4) 0.0034(13) 0.0029(13) 0.0032(13)
C24 0.026(5) 0.027(5) 0.026(5) 0.0057(14) 0.0049(14) 0.0053(14)
C25 0.022(5) 0.022(5) 0.022(5) 0.0045(14) 0.0040(13) 0.0044(14)
C26 0.029(12) 0.033(13) 0.013(11) 0.010(9) -0.001(9) 0.008(10)
C27 0.017(4) 0.016(4) 0.017(4) 0.0034(13) 0.0031(13) 0.0034(13)
C28 0.014(4) 0.014(4) 0.014(4) 0.0029(13) 0.0027(12) 0.0027(13)
C29 0.034(13) 0.039(15) 0.027(13) 0.010(11) -0.001(10) 0.009(11)
C30 0.037(6) 0.037(6) 0.037(6) 0.008(2) 0.007(2) 0.007(2)
C31 0.042(7) 0.042(7) 0.042(7) 0.008(2) 0.007(2) 0.009(2)
C32 0.036(6) 0.035(6) 0.035(6) 0.007(2) 0.006(2) 0.007(2)
C33 0.047(15) 0.019(12) 0.031(13) 0.013(10) 0.003(11) 0.010(11)
C34 0.049(16) 0.029(14) 0.032(14) 0.008(11) 0.006(12) -0.003(12)
C35 0.032(14) 0.051(17) 0.045(16) 0.015(14) 0.027(12) -0.004(12)
C36 0.038(14) 0.040(15) 0.041(15) 0.022(13) 0.013(12) -0.005(12)
C37 0.030(5) 0.027(5) 0.028(5) 0.006(4) 0.004(4) 0.008(4)
C38 0.021(7) 0.027(8) 0.049(9) -0.001(7) 0.000(7) 0.012(7)
C39 0.020(7) 0.029(8) 0.031(8) 0.014(6) 0.001(6) 0.009(6)
C40 0.028(7) 0.028(8) 0.017(7) -0.005(6) 0.000(6) -0.003(7)
C41 0.031(4) 0.031(4) 0.031(4) 0.0065(12) 0.0058(12) 0.0064(12)
C42 0.029(13) 0.026(13) 0.057(18) 0.011(12) 0.016(12) -0.001(11)
C43 0.023(11) 0.048(15) 0.039(14) 0.036(12) 0.021(10) 0.021(11)
C44 0.028(5) 0.027(5) 0.028(5) 0.0057(14) 0.0052(14) 0.0054(14)
C45 0.017(4) 0.017(4) 0.017(4) 0.0033(13) 0.0033(13) 0.0032(13)
C46 0.005(10) 0.036(15) 0.07(2) 0.043(15) -0.002(11) 0.001(9)
Li 0.03(2) 0.03(2) 0.03(2) 0.002(17) -0.011(16) -0.008(16)
W1' 0.0097(4) 0.0083(4) 0.0139(4) -0.0026(3) 0.0025(3) -0.0008(3)
W2' 0.0093(4) 0.0077(4) 0.0217(4) 0.0035(3) 0.0015(3) -0.0009(3)
P1' 0.008(2) 0.014(2) 0.012(2) 0.004(2) 0.0022(18) 0.0020(19)
P2' 0.011(2) 0.012(2) 0.017(3) -0.004(2) 0.001(2) 0.0024(19)
O1' 0.018(7) 0.016(7) 0.014(7) -0.007(6) 0.002(6) 0.006(6)
O2' 0.066(3) 0.067(3) 0.067(3) 0.0146(17) 0.0127(16) 0.0139(17)
O3' 0.069(3) 0.069(3) 0.069(3) 0.0135(17) 0.0120(16) 0.0145(17)
O4' 0.069(3) 0.070(3) 0.069(3) 0.0140(17) 0.0131(17) 0.0142(17)
O5' 0.067(3) 0.067(3) 0.067(3) 0.0147(19) 0.0126(18) 0.0137(19)
O6' 0.025(3) 0.025(3) 0.025(3) 0.0028(18) 0.0049(18) 0.0048(18)
O7' 0.030(3) 0.031(3) 0.031(3) 0.0046(19) 0.0071(19) 0.0060(19)
O8' 0.024(4) 0.024(4) 0.022(4) 0.007(4) 0.003(4) 0.002(4)
O9' 0.020(4) 0.024(4) 0.022(4) 0.002(4) 0.003(4) 0.000(4)
O10' 0.033(7) 0.026(7) 0.029(7) 0.011(6) 0.003(6) 0.015(6)
O11' 0.033(4) 0.033(4) 0.035(4) 0.007(2) 0.007(2) 0.006(2)
O12' 0.040(10) 0.023(9) 0.046(10) 0.017(8) 0.021(8) 0.020(7)
O13' 0.048(5) 0.046(5) 0.046(5) 0.010(2) 0.008(2) 0.009(2)
O14' 0.031(4) 0.029(4) 0.031(4) 0.007(2) 0.005(2) 0.007(2)
O15' 0.039(10) 0.036(10) 0.026(9) 0.005(8) 0.010(8) 0.005(8)
C1' 0.017(4) 0.017(4) 0.017(4) 0.0032(13) 0.0033(13) 0.0034(13)
C2' 0.013(10) 0.034(14) 0.041(14) 0.010(11) 0.012(10) 0.000(9)
C3' 0.023(12) 0.027(14) 0.07(2) -0.003(13) 0.010(13) 0.014(11)
C4' 0.038(6) 0.038(6) 0.038(6) 0.0076(16) 0.0073(15) 0.0076(15)
C5' 0.034(6) 0.034(6) 0.034(6) 0.0068(15) 0.0064(14) 0.0067(15)
C6' 0.034(6) 0.035(6) 0.035(6) 0.0070(15) 0.0066(14) 0.0070(15)
C7' 0.049(6) 0.049(6) 0.049(6) 0.0101(17) 0.0093(16) 0.0098(16)
C8' 0.09(3) 0.06(2) 0.051(7) 0.018(16) 0.018(18) 0.028(19)
C9' 0.087(12) 0.086(12) 0.087(12) 0.018(3) 0.016(3) 0.017(3)
C10' 0.08(2) 0.031(16) 0.07(2) -0.001(15) -0.022(19) 0.022(16)
C11' 0.085(7) 0.085(6) 0.085(7) 0.0174(17) 0.0158(16) 0.0171(16)
C12' 0.068(9) 0.068(9) 0.068(9) 0.015(3) 0.012(3) 0.013(3)
C13' 0.086(7) 0.085(7) 0.086(7) 0.017(2) 0.016(2) 0.018(2)
C14' 0.087(7) 0.087(7) 0.087(7) 0.018(3) 0.017(2) 0.016(2)
C15' 0.068(3) 0.068(3) 0.068(3) 0.0142(10) 0.0128(10) 0.0137(10)
C16' 0.069(3) 0.069(3) 0.069(3) 0.0141(10) 0.0127(10) 0.0139(10)
C17' 0.069(3) 0.069(3) 0.069(3) 0.0140(10) 0.0129(10) 0.0140(10)
C18' 0.069(3) 0.070(3) 0.069(3) 0.0142(10) 0.0131(10) 0.0140(10)
C19' 0.069(3) 0.069(3) 0.069(3) 0.0142(10) 0.0130(10) 0.0138(10)
C20' 0.068(3) 0.068(3) 0.068(3) 0.0142(19) 0.0129(19) 0.0138(19)
C21' 0.067(3) 0.067(3) 0.067(3) 0.0140(10) 0.0126(10) 0.0134(10)
C22' 0.067(3) 0.067(3) 0.067(3) 0.0140(10) 0.0127(10) 0.0133(10)
C23' 0.014(4) 0.014(4) 0.014(4) 0.0029(13) 0.0027(12) 0.0028(13)
C24' 0.020(4) 0.020(4) 0.020(4) 0.0041(13) 0.0037(13) 0.0040(13)
C25' 0.029(12) 0.011(10) 0.021(11) -0.004(9) -0.004(9) -0.003(9)
C26' 0.019(4) 0.019(4) 0.019(4) 0.0040(13) 0.0036(13) 0.0036(13)
C27' 0.021(5) 0.021(5) 0.021(5) 0.0043(14) 0.0040(13) 0.0041(13)
C28' 0.018(4) 0.018(4) 0.018(4) 0.0036(13) 0.0036(13) 0.0037(13)
C29' 0.025(5) 0.025(5) 0.025(5) 0.0052(14) 0.0047(13) 0.0048(14)
C30' 0.038(6) 0.038(6) 0.038(6) 0.008(2) 0.006(2) 0.007(2)
C31' 0.032(6) 0.032(6) 0.032(6) 0.007(2) 0.005(2) 0.006(2)
C32' 0.039(6) 0.039(6) 0.039(6) 0.008(2) 0.007(2) 0.008(2)
C33' 0.021(5) 0.021(5) 0.021(5) 0.0043(14) 0.0041(13) 0.0041(13)
C34' 0.034(6) 0.034(6) 0.034(6) 0.007(2) 0.007(2) 0.007(2)
C35' 0.032(13) 0.025(13) 0.056(17) 0.028(13) 0.006(12) -0.004(10)
C36' 0.027(11) 0.021(11) 0.016(11) -0.003(9) 0.014(9) -0.001(9)
C37' 0.022(3) 0.022(3) 0.022(3) 0.0044(12) 0.0043(11) 0.0045(11)
C38' 0.028(3) 0.028(3) 0.028(3) 0.0058(12) 0.0056(12) 0.0057(12)
C39' 0.019(3) 0.020(3) 0.019(3) 0.0043(12) 0.0037(11) 0.0037(12)
C40' 0.019(3) 0.020(3) 0.019(3) 0.0039(12) 0.0037(11) 0.0038(12)
C41' 0.031(8) 0.024(8) 0.027(8) 0.012(6) 0.004(6) 0.016(6)
C42' 0.019(4) 0.019(4) 0.019(4) 0.0042(13) 0.0040(13) 0.0036(13)
C43' 0.018(4) 0.017(4) 0.018(4) 0.0036(13) 0.0034(13) 0.0036(13)
C44' 0.033(5) 0.032(5) 0.033(5) 0.0068(15) 0.0061(14) 0.0064(15)
C45' 0.014(4) 0.014(4) 0.014(4) 0.0029(13) 0.0025(12) 0.0029(13)
C46' 0.017(4) 0.017(4) 0.017(4) 0.0033(13) 0.0033(13) 0.0034(13)
Li' 0.028(8) 0.028(8) 0.028(8) 0.0057(19) 0.0052(18) 0.0055(19)
O16 0.074(7) 0.073(7) 0.074(7) 0.014(2) 0.013(2) 0.016(2)
C47 0.087(12) 0.087(12) 0.087(12) 0.018(3) 0.016(3) 0.017(3)
C48 0.047(18) 0.05(2) 0.08(2) -0.004(18) -0.003(17) 0.005(15)
C49 0.11(4) 0.13(4) 0.11(4) 0.01(3) -0.03(3) 0.06(3)
C50 0.06(2) 0.09(3) 0.12(4) 0.03(3) 0.01(2) 0.02(2)
O16' 0.178(15) 0.178(15) 0.178(15) 0.037(3) 0.034(3) 0.036(3)
C47' 0.06(2) 0.036(18) 0.11(3) -0.005(19) 0.01(2) 0.003(15)
C48' 0.11(4) 0.28(8) 0.21(6) 0.21(6) 0.12(4) 0.11(5)
C49' 0.22(7) 0.07(4) 0.19(7) -0.03(4) 0.03(6) 0.05(4)
C50' 0.121(17) 0.121(17) 0.122(17) 0.025(4) 0.023(4) 0.024(4)

loop_
_atom_type_symbol
_atom_type_description
_atom_type_scat_dispersion_real
_atom_type_scat_dispersion_imag
_atom_type_scat_source
C C 0.0033 0.0016 'International Tables Vol C Tables 4.2.6.8 and 6.1.1.4'
H H 0.0000 0.0000 'International Tables Vol C Tables 4.2.6.8 and 6.1.1.4'
Li Li -0.0003 0.0001 'International Tables Vol C Tables 4.2.6.8 and 6.1.1.4'
O O 0.0106 0.0060 'International Tables Vol C Tables 4.2.6.8 and 6.1.1.4'
P P 0.1023 0.0942 'International Tables Vol C Tables 4.2.6.8 and 6.1.1.4'
W W -0.8490 6.8722 'International Tables Vol C Tables 4.2.6.8 and 6.1.1.4'

loop_
_geom_angle_atom_site_label_1
_geom_angle_atom_site_label_2
_geom_angle_atom_site_label_3
_geom_angle
_geom_angle_site_symmetry_1
_geom_angle_site_symmetry_3
_geom_angle_publ_flag
C37 W1 P1 177.1(7) . . ?
C37 W1 C38 89.1(9) . . ?
C37 W1 C39 90.6(9) . . ?
C37 W1 C40 89.2(9) . . ?
C37 W1 C41 89.8(9) . . ?
C38 W1 P1 88.6(7) . . ?
C39 W1 P1 87.6(7) . . ?
C39 W1 C38 90.0(9) . . ?
C39 W1 C40 92.6(9) . . ?
C40 W1 P1 93.2(6) . . ?
C40 W1 C38 177.0(9) . . ?
C41 W1 P1 91.8(7) . . ?
C41 W1 C38 87.5(10) . . ?
C41 W1 C39 177.4(9) . . ?
C41 W1 C40 90.0(9) . . ?
C42 W2 P1 178.1(8) . . ?
C42 W2 C43 87.2(10) . . ?
C42 W2 C44 87.6(10) . . ?
C42 W2 C45 90.5(9) . . ?
C42 W2 C46 88.2(10) . . ?
C43 W2 P1 91.6(6) . . ?
C43 W2 C45 174.3(9) . . ?
C43 W2 C46 87.8(9) . . ?
C44 W2 P1 90.9(7) . . ?
C44 W2 C43 93.0(10) . . ?
C44 W2 C45 92.2(8) . . ?
C44 W2 C46 175.8(9) . . ?
C45 W2 P1 90.8(6) . . ?
C45 W2 C46 86.9(8) . . ?
C46 W2 P1 93.2(6) . . ?
W2 P1 W1 120.7(2) . . ?
P2 P1 W1 105.4(2) . . ?
P2 P1 W2 106.2(2) . . ?
C23 P1 W1 109.3(7) . . ?
C23 P1 W2 115.3(7) . . ?
C23 P1 P2 96.5(7) . . ?
O1 P2 P1 111.7(6) . . ?
O1 P2 C1 111.5(8) . . ?
C1 P2 P1 112.5(7) . . ?
P2 O1 Li 151.5(17) . . ?
C15 O2 Li 110.6(18) . . ?
C22 O2 C15 115.7(18) . . ?
C22 O2 Li 109.1(17) . . ?
C16 O3 C17 114.9(17) . . ?
C16 O3 Li 112.8(18) . . ?
C17 O3 Li 109.7(17) . . ?
C18 O4 Li 109.3(18) . . ?
C19 O4 C18 114(2) . . ?
C19 O4 Li 111.1(18) . . ?
C20 O5 Li 107.9(18) . . ?
C21 O5 C20 113.2(17) . . ?
C21 O5 Li 109.7(17) . . ?
C2 C1 P2 121.8(15) . . ?
C2 C1 C6 117.8(19) . . ?
C6 C1 P2 120.4(15) . . ?
C3 C2 C1 121.3(19) . . ?
C2 C3 C4 119.8(19) . . ?
C2 C3 C7 123.4(19) . . ?
C4 C3 C7 116.8(19) . . ?
C3 C4 C5 121(2) . . ?
C4 C5 C11 121.2(19) . . ?
C6 C5 C4 117.9(19) . . ?
C6 C5 C11 120.8(19) . . ?
C5 C6 C1 122.0(19) . . ?
C3 C7 C8 111.9(18) . . ?
C3 C7 C9 112.2(19) . . ?
C3 C7 C10 110.1(18) . . ?
C8 C7 C9 107.8(19) . . ?
C8 C7 C10 108.3(19) . . ?
C9 C7 C10 106(2) . . ?
C12 C11 C5 107.3(19) . . ?
C12 C11 C13 107(2) . . ?
C13 C11 C5 112.5(18) . . ?
C14 C11 C5 108.1(19) . . ?
C14 C11 C12 110(2) . . ?
C14 C11 C13 112(2) . . ?
O2 C15 C16 107.6(19) . . ?
O3 C16 C15 106.8(19) . . ?
O3 C17 C18 106.3(19) . . ?
O4 C18 C17 110.1(19) . . ?
O4 C19 C20 106(2) . . ?
O5 C20 C19 113(2) . . ?
O5 C21 C22 105.6(17) . . ?
O2 C22 C21 110.5(18) . . ?
C24 C23 P1 120.5(16) . . ?
C24 C23 C28 121.3(19) . . ?
C28 C23 P1 117.8(14) . . ?
C23 C24 C25 121(2) . . ?
C24 C25 C29 123(2) . . ?
C26 C25 C24 116(2) . . ?
C26 C25 C29 121.2(19) . . ?
C25 C26 C27 125.4(19) . . ?
C26 C27 C33 122.5(18) . . ?
C28 C27 C26 116.5(18) . . ?
C28 C27 C33 121.0(18) . . ?
C27 C28 C23 119.6(18) . . ?
C30 C29 C25 112.1(19) . . ?
C30 C29 C31 110(2) . . ?
C31 C29 C25 108(2) . . ?
C32 C29 C25 109(2) . . ?
C32 C29 C30 108(2) . . ?
C32 C29 C31 110(2) . . ?
C27 C33 C34 109(2) . . ?
C35 C33 C27 108.7(19) . . ?
C35 C33 C34 109(2) . . ?
C35 C33 C36 109(2) . . ?
C36 C33 C27 112.8(19) . . ?
C36 C33 C34 108(2) . . ?
O6 C37 W1 178(2) . . ?
O7 C38 W1 176(2) . . ?
O8 C39 W1 179(2) . . ?
O9 C40 W1 180(2) . . ?
O10 C41 W1 178(2) . . ?
O11 C42 W2 178(3) . . ?
O12 C43 W2 175.1(19) . . ?
O13 C44 W2 177(2) . . ?
O14 C45 W2 176.9(19) . . ?
O15 C46 W2 174(2) . . ?
O1 Li O2 117(2) . . ?
O1 Li O3 118.3(19) . . ?
O1 Li O4 115(2) . . ?
O1 Li O5 112(2) . . ?
O3 Li O2 77.9(14) . . ?
O3 Li O4 80.8(16) . . ?
O3 Li O5 129.3(18) . . ?
O4 Li O2 128.7(18) . . ?
O4 Li O5 79.7(14) . . ?
O5 Li O2 79.0(14) . . ?
C37' W1' P1' 179.0(6) . . ?
C37' W1' C38' 87.8(9) . . ?
C37' W1' C39' 90.6(8) . . ?
C37' W1' C40' 85.9(9) . . ?
C37' W1' C41' 90.8(9) . . ?
C38' W1' P1' 91.7(7) . . ?
C39' W1' P1' 90.3(6) . . ?
C39' W1' C38' 92.6(9) . . ?
C39' W1' C40' 89.7(8) . . ?
C39' W1' C41' 177.5(9) . . ?
C40' W1' P1' 94.6(6) . . ?
C40' W1' C38' 173.3(9) . . ?
C41' W1' P1' 88.4(7) . . ?
C41' W1' C38' 89.5(9) . . ?
C41' W1' C40' 88.3(8) . . ?
C42' W2' P1' 172.8(6) . . ?
C42' W2' C43' 84.9(8) . . ?
C42' W2' C44' 90.3(9) . . ?
C42' W2' C45' 88.8(8) . . ?
C42' W2' C46' 86.9(8) . . ?
C43' W2' P1' 99.6(6) . . ?
C44' W2' P1' 95.6(7) . . ?
C44' W2' C43' 84.9(9) . . ?
C44' W2' C45' 93.8(9) . . ?
C44' W2' C46' 173.4(9) . . ?
C45' W2' P1' 86.8(5) . . ?
C45' W2' C43' 173.5(8) . . ?
C46' W2' P1' 87.6(6) . . ?
C46' W2' C43' 88.9(8) . . ?
C46' W2' C45' 92.1(8) . . ?
W2' P1' W1' 120.62(19) . . ?
P2' P1' W1' 105.5(2) . . ?
P2' P1' W2' 105.5(2) . . ?
C23' P1' W1' 107.8(6) . . ?
C23' P1' W2' 115.4(6) . . ?
C23' P1' P2' 99.4(6) . . ?
O1' P2' P1' 110.8(6) . . ?
O1' P2' C1' 111.1(8) . . ?
C1' P2' P1' 114.3(7) . . ?
P2' O1' Li' 132.4(14) . . ?
C15' O2' Li' 106(2) . . ?
C22' O2' C15' 111(2) . . ?
C22' O2' Li' 112(2) . . ?
C16' O3' C17' 113(2) . . ?
C16' O3' Li' 108.1(19) . . ?
C17' O3' Li' 103(2) . . ?
C18' O4' C19' 110(2) . . ?
C18' O4' Li' 113(2) . . ?
C19' O4' Li' 106(2) . . ?
C20' O5' C21' 106.1(17) . . ?
C20' O5' Li' 125(2) . . ?
C21' O5' Li' 107.2(16) . . ?
C2' C1' P2' 118.2(16) . . ?
C6' C1' P2' 121.4(17) . . ?
C6' C1' C2' 120(2) . . ?
C1' C2' C3' 121(2) . . ?
C2' C3' C7' 121(3) . . ?
C4' C3' C2' 116(2) . . ?
C4' C3' C7' 124(3) . . ?
C3' C4' C5' 126(3) . . ?
C4' C5' C6' 118(2) . . ?
C4' C5' C11' 122(3) . . ?
C6' C5' C11' 120(3) . . ?
C1' C6' C5' 120(2) . . ?
C3' C7' C8' 114(3) . . ?
C3' C7' C10' 109(2) . . ?
C9' C7' C3' 112(3) . . ?
C9' C7' C8' 108(3) . . ?
C9' C7' C10' 112(3) . . ?
C10' C7' C8' 101(2) . . ?
C5' C11' C13' 109(3) . . ?
C12' C11' C5' 109(3) . . ?
C12' C11' C13' 97(3) . . ?
C14' C11' C5' 113(4) . . ?
C14' C11' C12' 114(4) . . ?
C14' C11' C13' 114(4) . . ?
O2' C15' C16' 119(2) . . ?
O2' C15' Li' 43.4(14) . . ?
C16' C15' Li' 80.4(17) . . ?
O3' C16' C15' 102(2) . . ?
O3' C17' C18' 120(2) . . ?
O3' C17' Li' 47.3(15) . . ?
C18' C17' Li' 82.3(17) . . ?
O4' C18' C17' 95(2) . . ?
O4' C19' C20' 121(2) . . ?
O5' C20' C19' 93(2) . . ?
O5' C21' C22' 109(2) . . ?
O2' C22' C21' 109(2) . . ?
O2' C22' Li' 39.8(14) . . ?
C21' C22' Li' 76.8(17) . . ?
C24' C23' P1' 122.1(16) . . ?
C24' C23' C28' 118.1(18) . . ?
C28' C23' P1' 119.6(14) . . ?
C23' C24' C25' 123(2) . . ?
C24' C25' C26' 116.6(19) . . ?
C24' C25' C29' 123(2) . . ?
C26' C25' C29' 120.7(19) . . ?
C27' C26' C25' 124(2) . . ?
C26' C27' C28' 117(2) . . ?
C26' C27' C33' 120.6(19) . . ?
C28' C27' C33' 122.6(18) . . ?
C27' C28' C23' 122.1(19) . . ?
C30' C29' C25' 113.1(19) . . ?
C30' C29' C31' 110(2) . . ?
C30' C29' C32' 105.5(19) . . ?
C31' C29' C25' 110.5(18) . . ?
C31' C29' C32' 109.5(19) . . ?
C32' C29' C25' 107.9(19) . . ?
C27' C33' C35' 108.8(17) . . ?
C34' C33' C27' 108.6(19) . . ?
C34' C33' C35' 109.3(19) . . ?
C34' C33' C36' 109.3(18) . . ?
C36' C33' C27' 113.6(17) . . ?
C36' C33' C35' 107.1(18) . . ?
O6' C37' W1' 177(2) . . ?
O7' C38' W1' 177(2) . . ?
O8' C39' W1' 175.6(18) . . ?
O9' C40' W1' 176.5(18) . . ?
O10' C41' W1' 177(2) . . ?
O11' C42' W2' 178.9(18) . . ?
O12' C43' W2' 170.2(18) . . ?
O13' C44' W2' 175(2) . . ?
O14' C45' W2' 174.2(18) . . ?
O15' C46' W2' 173.9(18) . . ?
O1' Li' O3' 108.1(16) . . ?
O1' Li' O4' 100.1(12) . . ?
O1' Li' O5' 115.5(18) . . ?
O1' Li' C15' 128.1(19) . . ?
O1' Li' C17' 105.6(14) . . ?
O1' Li' C22' 142(2) . . ?
O2' Li' O1' 126(2) . . ?
O2' Li' O3' 84.5(14) . . ?
O2' Li' O4' 133.4(15) . . ?
O2' Li' O5' 85.3(13) . . ?
O2' Li' C15' 30.1(7) . . ?
O2' Li' C17' 108.2(15) . . ?
O2' Li' C22' 27.8(7) . . ?
O3' Li' O4' 78.6(16) . . ?
O3' Li' C15' 54.4(10) . . ?
O3' Li' C17' 29.6(8) . . ?
O3' Li' C22' 97.5(10) . . ?
O4' Li' C15' 118.9(15) . . ?
O4' Li' C17' 49.2(11) . . ?
O4' Li' C22' 112.7(14) . . ?
O5' Li' O3' 132.2(17) . . ?
O5' Li' O4' 75.3(15) . . ?
O5' Li' C15' 107.0(10) . . ?
O5' Li' C17' 115.4(17) . . ?
O5' Li' C22' 58.6(9) . . ?
C15' Li' C17' 80.0(12) . . ?
C15' Li' C22' 49.9(7) . . ?
C22' Li' C17' 110.5(12) . . ?
C48 O16 C49 104(3) . . ?
O16 C48 C47 105(3) . . ?
O16 C49 C50 107(3) . . ?
C48' O16' C49' 118(4) . . ?
O16' C48' C47' 106(3) . . ?
O16' C49' C50' 97(4) . . ?

loop_
_geom_bond_atom_site_label_1
_geom_bond_atom_site_label_2
_geom_bond_distance
_geom_bond_site_symmetry_2
_geom_bond_publ_flag
W1 P1 2.557(5) . ?
W1 C37 1.99(2) . ?
W1 C38 2.05(2) . ?
W1 C39 2.02(2) . ?
W1 C40 2.04(2) . ?
W1 C41 2.00(2) . ?
W2 P1 2.546(5) . ?
W2 C42 1.96(2) . ?
W2 C43 2.01(2) . ?
W2 C44 2.01(2) . ?
W2 C45 2.032(19) . ?
W2 C46 2.03(3) . ?
P1 P2 2.176(7) . ?
P1 C23 1.84(2) . ?
P2 O1 1.468(13) . ?
P2 C1 1.78(2) . ?
O1 Li 1.78(4) . ?
O2 C15 1.41(3) . ?
O2 C22 1.39(3) . ?
O2 Li 2.12(4) . ?
O3 C16 1.40(3) . ?
O3 C17 1.45(3) . ?
O3 Li 2.09(4) . ?
O4 C18 1.44(3) . ?
O4 C19 1.42(3) . ?
O4 Li 2.09(5) . ?
O5 C20 1.42(3) . ?
O5 C21 1.41(3) . ?
O5 Li 2.10(4) . ?
O6 C37 1.14(3) . ?
O7 C38 1.09(3) . ?
O8 C39 1.10(2) . ?
O9 C40 1.13(3) . ?
O10 C41 1.15(3) . ?
O11 C42 1.14(3) . ?
O12 C43 1.13(3) . ?
O13 C44 1.12(3) . ?
O14 C45 1.12(2) . ?
O15 C46 1.10(3) . ?
C1 C2 1.39(3) . ?
C1 C6 1.39(3) . ?
C2 C3 1.33(3) . ?
C3 C4 1.37(3) . ?
C3 C7 1.51(3) . ?
C4 C5 1.39(3) . ?
C5 C6 1.35(3) . ?
C5 C11 1.55(3) . ?
C7 C8 1.51(3) . ?
C7 C9 1.51(3) . ?
C7 C10 1.53(3) . ?
C11 C12 1.50(3) . ?
C11 C13 1.51(3) . ?
C11 C14 1.49(3) . ?
C15 C16 1.52(3) . ?
C17 C18 1.4999(10) . ?
C19 C20 1.46(4) . ?
C21 C22 1.50(3) . ?
C23 C24 1.37(3) . ?
C23 C28 1.38(3) . ?
C24 C25 1.38(3) . ?
C25 C26 1.37(3) . ?
C25 C29 1.53(3) . ?
C26 C27 1.39(3) . ?
C27 C28 1.38(3) . ?
C27 C33 1.51(3) . ?
C29 C30 1.50(3) . ?
C29 C31 1.51(3) . ?
C29 C32 1.48(3) . ?
C33 C34 1.51(3) . ?
C33 C35 1.48(4) . ?
C33 C36 1.50(3) . ?
W1' P1' 2.571(5) . ?
W1' C37' 1.96(2) . ?
W1' C38' 2.04(2) . ?
W1' C39' 2.03(2) . ?
W1' C40' 2.04(2) . ?
W1' C41' 2.04(2) . ?
W2' P1' 2.563(5) . ?
W2' C42' 1.95(2) . ?
W2' C43' 2.045(19) . ?
W2' C44' 1.98(3) . ?
W2' C45' 2.039(18) . ?
W2' C46' 2.02(2) . ?
P1' P2' 2.166(7) . ?
P1' C23' 1.826(19) . ?
P2' O1' 1.469(14) . ?
P2' C1' 1.80(2) . ?
O1' Li' 1.97(2) . ?
O2' C15' 1.400(10) . ?
O2' C22' 1.395(10) . ?
O2' Li' 1.92(3) . ?
O3' C16' 1.383(10) . ?
O3' C17' 1.406(10) . ?
O3' Li' 2.09(4) . ?
O4' C18' 1.382(10) . ?
O4' C19' 1.397(10) . ?
O4' Li' 2.13(4) . ?
O5' C20' 1.387(10) . ?
O5' C21' 1.49(3) . ?
O5' Li' 2.01(4) . ?
O6' C37' 1.13(3) . ?
O7' C38' 1.12(3) . ?
O8' C39' 1.11(2) . ?
O9' C40' 1.10(2) . ?
O10' C41' 1.10(2) . ?
O11' C42' 1.15(2) . ?
O12' C43' 1.10(2) . ?
O13' C44' 1.14(3) . ?
O14' C45' 1.09(2) . ?
O15' C46' 1.10(2) . ?
C1' C2' 1.37(3) . ?
C1' C6' 1.37(3) . ?
C2' C3' 1.40(3) . ?
C3' C4' 1.35(4) . ?
C3' C7' 1.51(4) . ?
C4' C5' 1.35(3) . ?
C5' C6' 1.37(3) . ?
C5' C11' 1.50(5) . ?
C7' C8' 1.55(4) . ?
C7' C9' 1.43(5) . ?
C7' C10' 1.52(4) . ?
C11' C12' 1.49(5) . ?
C11' C13' 1.57(5) . ?
C11' C14' 1.37(5) . ?
C15' C16' 1.5000(10) . ?
C15' Li' 2.68(4) . ?
C17' C18' 1.5000(11) . ?
C17' Li' 2.77(5) . ?
C19' C20' 1.4999(10) . ?
C21' C22' 1.4999(11) . ?
C22' Li' 2.77(3) . ?
C23' C24' 1.35(3) . ?
C23' C28' 1.39(3) . ?
C24' C25' 1.37(3) . ?
C25' C26' 1.38(3) . ?
C25' C29' 1.53(3) . ?
C26' C27' 1.35(3) . ?
C27' C28' 1.37(3) . ?
C27' C33' 1.52(3) . ?
C29' C30' 1.51(3) . ?
C29' C31' 1.51(3) . ?
C29' C32' 1.53(3) . ?
C33' C34' 1.50(3) . ?
C33' C35' 1.52(3) . ?
C33' C36' 1.51(3) . ?
O16 C48 1.386(10) . ?
O16 C49 1.40(5) . ?
C47 C48 1.495(10) . ?
C49 C50 1.496(10) . ?
O16' C48' 1.385(10) . ?
O16' C49' 1.387(10) . ?
C47' C48' 1.501(10) . ?
C49' C50' 1.498(10) . ?
